data_2209724
loop_
_publ_author_name
'Ning-Bo Gong'
'Yang Lu'
'Qi-Tai Zheng'
'Gang Xu'
'Qin-Shi Zhao'

_publ_section_title 5,11,11-Trimethyl-16-oxatetracyclo[6.6.2.0^1,10^.0^2,7^]hexadeca-2,4,6-trien-4-ol
_journal_coeditor_code AT2048
_journal_issue 8
_journal_name_full 'Acta Crystallographica Section E'
_journal_page_first o3163
_journal_page_last o3165
_journal_paper_doi 10.1107/S1600536806024780
_journal_volume 62
_journal_year 2006
_chemical_formula_iupac 'C18 H24 O2'
_chemical_formula_moiety 'C18 H24 O2'
_chemical_formula_sum 'C18 H24 O2'
_chemical_formula_weight 272.37
_chemical_name_common przewalskin
_chemical_name_systematic
;
5,11,11-Trimethyl-16-oxatetracyclo[6.6.2.0^1,10^.0^2,7^]hexadeca-2,4,6-
trien-4-ol
;
_space_group_IT_number 4
_symmetry_cell_setting monoclinic
_symmetry_space_group_name_Hall 'P 2yb'
_symmetry_space_group_name_H-M 'P 1 21 1'
_atom_sites_solution_hydrogens geom
_atom_sites_solution_primary direct
_atom_sites_solution_secondary difmap
_audit_creation_method SHELXL-97
_cell_angle_alpha 90.00
_cell_angle_beta 104.88(3)
_cell_angle_gamma 90.00
_cell_formula_units_Z 2
_cell_length_a 6.1900(12)
_cell_length_b 10.979(2)
_cell_length_c 11.622(2)
_cell_measurement_reflns_used 4631
_cell_measurement_temperature 295(2)
_cell_measurement_theta_max 27.41
_cell_measurement_theta_min 1.81
_cell_volume 763.3(3)
_computing_cell_refinement 'SCALE (Otwinowski & Minor, 1997)'
_computing_data_collection 'DENZO (Otwinowski & Minor, 1997)'
_computing_data_reduction SCALE
_computing_molecular_graphics 'SHELXL97 and PLUTON (Spek, 2003)'
_computing_publication_material SHELXL97
_computing_structure_refinement 'SHELXL97 (Sheldrick, 1997)'
_computing_structure_solution 'SHELXS97 (Sheldrick, 1997)'
_diffrn_ambient_temperature 295(2)
_diffrn_detector_area_resol_mean 0
_diffrn_measured_fraction_theta_full 0.992
_diffrn_measured_fraction_theta_max 0.971
_diffrn_measurement_device_type 'MAC DIP-2030K'
_diffrn_measurement_method \w
_diffrn_radiation_monochromator graphite
_diffrn_radiation_source 'rotate anode'
_diffrn_radiation_type MoK\a
_diffrn_radiation_wavelength 0.71073
_diffrn_reflns_av_R_equivalents 0.0450
_diffrn_reflns_av_sigmaI/netI 0.0169
_diffrn_reflns_limit_h_max 7
_diffrn_reflns_limit_h_min -7
_diffrn_reflns_limit_k_max 14
_diffrn_reflns_limit_k_min -14
_diffrn_reflns_limit_l_max 14
_diffrn_reflns_limit_l_min -14
_diffrn_reflns_number 4631
_diffrn_reflns_theta_full 25.00
_diffrn_reflns_theta_max 27.41
_diffrn_reflns_theta_min 1.81
_diffrn_standards_number 0
_exptl_absorpt_coefficient_mu 0.075
_exptl_absorpt_correction_type none
_exptl_crystal_colour colourless
_exptl_crystal_density_diffrn 1.185
_exptl_crystal_density_method 'not measured'
_exptl_crystal_description block
_exptl_crystal_F_000 296
_exptl_crystal_size_max 0.60
_exptl_crystal_size_mid 0.40
_exptl_crystal_size_min 0.20
_refine_diff_density_max 0.205
_refine_diff_density_min -0.213
_refine_ls_extinction_coef 0.198(11)
_refine_ls_extinction_expression Fc^*^=kFc[1+0.001xFc^2^\l^3^/sin(2\q)]^-1/4^
_refine_ls_extinction_method SHELXL97
_refine_ls_goodness_of_fit_ref 1.155
_refine_ls_hydrogen_treatment constr
_refine_ls_matrix_type full
_refine_ls_number_parameters 182
_refine_ls_number_reflns 1772
_refine_ls_number_restraints 1
_refine_ls_restrained_S_all 1.155
_refine_ls_R_factor_all 0.0840
_refine_ls_R_factor_gt 0.0839
_refine_ls_shift/su_max 0.001
_refine_ls_shift/su_mean 0.000
_refine_ls_structure_factor_coef Fsqd
_refine_ls_weighting_details 'calc w=1/[\s^2^(Fo^2^)+(0.0114P)^2^+0.9069P] where P=(Fo^2^+2Fc^2^)/3'
_refine_ls_weighting_scheme calc
_refine_ls_wR_factor_gt 0.1551
_refine_ls_wR_factor_ref 0.1551
_reflns_number_gt 1770
_reflns_number_total 1772
_reflns_threshold_expression I>2\s(I)
_cod_data_source_file at2048.cif
_cod_data_source_block I
_cod_original_sg_symbol_H-M 'P 21'
_cod_database_code 2209724
_cod_database_fobs_code 2209724

loop_
_symmetry_equiv_pos_as_xyz
'x, y, z'
'-x, y+1/2, -z'

loop_
_atom_site_type_symbol
_atom_site_label
_atom_site_fract_x
_atom_site_fract_y
_atom_site_fract_z
_atom_site_U_iso_or_equiv
_atom_site_adp_type
_atom_site_calc_flag
_atom_site_refinement_flags
_atom_site_occupancy
O O1 -0.1939(8) 0.0475(4) 0.7964(4) 0.0711(13) Uani d . 1
O O2 0.4585(7) 0.3534(4) 1.1789(4) 0.0685(12) Uani d . 1
H H2A 0.3726 0.4093 1.1825 0.103 Uiso calc R 1
C C1 -0.2100(11) 0.3952(5) 0.7967(5) 0.0599(15) Uani d . 1
H H1A -0.2950 0.3970 0.8561 0.072 Uiso calc R 1
H H1B -0.0891 0.4536 0.8204 0.072 Uiso calc R 1
C C2 -0.3600(11) 0.4336(7) 0.6784(5) 0.0767(19) Uani d . 1
H H2B -0.4069 0.5173 0.6838 0.092 Uiso calc R 1
H H2C -0.4927 0.3829 0.6598 0.092 Uiso calc R 1
C C3 -0.2419(11) 0.4230(7) 0.5790(6) 0.0739(18) Uani d . 1
H H3A -0.1132 0.4767 0.5965 0.089 Uiso calc R 1
H H3B -0.3426 0.4505 0.5052 0.089 Uiso calc R 1
C C4 -0.1641(11) 0.2936(5) 0.5612(5) 0.0602(15) Uani d . 1
C C5 -0.0189(9) 0.2480(4) 0.6834(4) 0.0458(11) Uani d . 1
H H5A 0.1189 0.2961 0.6985 0.055 Uiso calc R 1
C C6 0.0582(11) 0.1107(5) 0.6815(5) 0.0594(15) Uani d . 1
H H6A -0.0371 0.0686 0.6140 0.071 Uiso calc R 1
H H6B 0.2108 0.1073 0.6743 0.071 Uiso calc R 1
C C7 0.0428(10) 0.0514(5) 0.7954(5) 0.0575(14) Uani d . 1
H H7A 0.1029 -0.0316 0.7996 0.069 Uiso calc R 1
C C8 0.1689(9) 0.1234(5) 0.9004(5) 0.0512(13) Uani d . 1
C C9 0.0817(9) 0.2408(5) 0.9016(5) 0.0540(13) Uani d . 1
C C10 -0.1104(8) 0.2676(5) 0.7945(4) 0.0450(11) Uani d . 1
C C11 0.1752(10) 0.3198(5) 0.9955(4) 0.0552(14) Uani d . 1
H H11A 0.1152 0.3968 0.9997 0.066 Uiso calc R 1
C C12 0.3635(9) 0.2793(5) 1.0840(5) 0.0514(12) Uani d . 1
C C13 0.4628(9) 0.1673(6) 1.0781(4) 0.0535(13) Uani d . 1
C C14 0.3579(10) 0.0889(5) 0.9876(5) 0.0589(14) Uani d . 1
H H14A 0.4155 0.0110 0.9852 0.071 Uiso calc R 1
C C15 -0.3748(11) 0.2168(8) 0.5060(6) 0.082(2) Uani d . 1
H H15A -0.4553 0.2530 0.4323 0.123 Uiso calc R 1
H H15B -0.4688 0.2141 0.5600 0.123 Uiso calc R 1
H H15C -0.3309 0.1355 0.4914 0.123 Uiso calc R 1
C C16 -0.0215(12) 0.2964(7) 0.4729(5) 0.0758(19) Uani d . 1
H H16A 0.1080 0.3462 0.5038 0.114 Uiso calc R 1
H H16B -0.1068 0.3298 0.3988 0.114 Uiso calc R 1
H H16C 0.0248 0.2152 0.4602 0.114 Uiso calc R 1
C C17 -0.2855(10) 0.1683(6) 0.8014(6) 0.0643(16) Uani d . 1
H H17A -0.3303 0.1776 0.8750 0.077 Uiso calc R 1
H H17B -0.4171 0.1787 0.7356 0.077 Uiso calc R 1
C C18 0.6793(11) 0.1319(6) 1.1679(6) 0.0733(18) Uani d . 1
H H18A 0.7280 0.1978 1.2228 0.110 Uiso calc R 1
H H18B 0.7921 0.1147 1.1269 0.110 Uiso calc R 1
H H18C 0.6544 0.0607 1.2108 0.110 Uiso calc R 1

loop_
_atom_site_aniso_label
_atom_site_aniso_U_11
_atom_site_aniso_U_22
_atom_site_aniso_U_33
_atom_site_aniso_U_12
_atom_site_aniso_U_13
_atom_site_aniso_U_23
O1 0.079(3) 0.045(2) 0.091(3) -0.018(2) 0.024(2) 0.008(2)
O2 0.078(3) 0.055(3) 0.064(2) 0.017(2) 0.003(2) -0.004(2)
C1 0.077(4) 0.050(3) 0.047(3) 0.013(3) 0.005(3) -0.006(2)
C2 0.090(5) 0.068(4) 0.064(4) 0.027(4) 0.005(3) 0.003(3)
C3 0.077(4) 0.067(4) 0.067(4) 0.015(4) 0.000(3) 0.008(4)
C4 0.087(4) 0.046(3) 0.043(3) 0.002(3) 0.008(3) 0.005(2)
C5 0.056(3) 0.037(3) 0.045(3) -0.011(2) 0.013(2) -0.002(2)
C6 0.080(4) 0.041(3) 0.055(3) -0.005(3) 0.013(3) -0.011(2)
C7 0.075(4) 0.043(3) 0.054(3) -0.008(3) 0.014(3) -0.013(3)
C8 0.067(3) 0.045(3) 0.048(3) 0.002(3) 0.026(2) 0.005(2)
C9 0.062(3) 0.044(3) 0.062(3) 0.002(3) 0.027(3) 0.001(3)
C10 0.054(3) 0.039(3) 0.038(2) -0.004(2) 0.004(2) -0.005(2)
C11 0.078(4) 0.035(3) 0.047(3) 0.004(2) 0.005(3) -0.004(2)
C12 0.060(3) 0.040(3) 0.054(3) -0.001(2) 0.014(2) -0.010(2)
C13 0.065(3) 0.062(3) 0.033(2) 0.004(3) 0.011(2) -0.002(2)
C14 0.079(4) 0.042(3) 0.060(3) 0.010(3) 0.026(3) 0.015(3)
C15 0.081(4) 0.093(6) 0.061(4) -0.012(4) 0.000(3) -0.006(4)
C16 0.094(4) 0.078(5) 0.057(4) -0.004(4) 0.021(3) 0.006(3)
C17 0.057(3) 0.071(4) 0.070(4) -0.013(3) 0.027(3) 0.000(3)
C18 0.075(4) 0.062(4) 0.079(4) 0.018(3) 0.011(3) 0.005(3)

loop_
_atom_type_symbol
_atom_type_description
_atom_type_scat_dispersion_real
_atom_type_scat_dispersion_imag
_atom_type_scat_source
C C 0.0033 0.0016 'International Tables Vol C Tables 4.2.6.8 and 6.1.1.4'
H H 0.0000 0.0000 'International Tables Vol C Tables 4.2.6.8 and 6.1.1.4'
O O 0.0106 0.0060 'International Tables Vol C Tables 4.2.6.8 and 6.1.1.4'

loop_
_geom_angle_atom_site_label_1
_geom_angle_atom_site_label_2
_geom_angle_atom_site_label_3
_geom_angle
_geom_angle_publ_flag
C17 O1 C7 112.0(4) ?
C12 O2 H2A 109.5 ?
C2 C1 C10 113.4(5) ?
C2 C1 H1A 108.9 ?
C10 C1 H1A 108.9 ?
C2 C1 H1B 108.9 ?
C10 C1 H1B 108.9 ?
H1A C1 H1B 107.7 ?
C1 C2 C3 111.5(5) ?
C1 C2 H2B 109.3 ?
C3 C2 H2B 109.3 ?
C1 C2 H2C 109.3 ?
C3 C2 H2C 109.3 ?
H2B C2 H2C 108.0 ?
C2 C3 C4 113.7(6) ?
C2 C3 H3A 108.8 ?
C4 C3 H3A 108.8 ?
C2 C3 H3B 108.8 ?
C4 C3 H3B 108.8 ?
H3A C3 H3B 107.7 ?
C16 C4 C3 109.3(6) ?
C16 C4 C15 107.8(5) ?
C3 C4 C15 107.5(6) ?
C16 C4 C5 108.9(5) ?
C3 C4 C5 107.7(5) ?
C15 C4 C5 115.5(5) ?
C10 C5 C4 117.8(4) ?
C10 C5 C6 108.6(4) ?
C4 C5 C6 113.5(4) ?
C10 C5 H5A 105.2 ?
C4 C5 H5A 105.2 ?
C6 C5 H5A 105.2 ?
C7 C6 C5 108.3(5) ?
C7 C6 H6A 110.0 ?
C5 C6 H6A 110.0 ?
C7 C6 H6B 110.0 ?
C5 C6 H6B 110.0 ?
H6A C6 H6B 108.4 ?
O1 C7 C8 108.7(4) ?
O1 C7 C6 108.0(5) ?
C8 C7 C6 110.6(5) ?
O1 C7 H7A 109.8 ?
C8 C7 H7A 109.8 ?
C6 C7 H7A 109.8 ?
C14 C8 C9 119.9(5) y
C14 C8 C7 128.0(5) ?
C9 C8 C7 112.0(5) ?
C11 C9 C8 119.7(5) y
C11 C9 C10 127.1(5) ?
C8 C9 C10 113.2(5) ?
C9 C10 C5 106.3(4) ?
C9 C10 C1 113.5(4) ?
C5 C10 C1 112.0(4) ?
C9 C10 C17 103.4(4) ?
C5 C10 C17 110.7(4) ?
C1 C10 C17 110.6(5) ?
C9 C11 C12 118.2(5) ?
C9 C11 H11A 120.9 ?
C12 C11 H11A 120.9 ?
C13 C12 O2 117.4(5) ?
C13 C12 C11 122.5(5) ?
O2 C12 C11 120.1(5) ?
C12 C13 C14 117.5(5) ?
C12 C13 C18 121.1(5) y
C14 C13 C18 121.3(6) ?
C8 C14 C13 121.8(5) ?
C8 C14 H14A 119.1 ?
C13 C14 H14A 119.1 ?
C4 C15 H15A 109.5 ?
C4 C15 H15B 109.5 ?
H15A C15 H15B 109.5 ?
C4 C15 H15C 109.5 ?
H15A C15 H15C 109.5 ?
H15B C15 H15C 109.5 ?
C4 C16 H16A 109.5 ?
C4 C16 H16B 109.5 ?
H16A C16 H16B 109.5 ?
C4 C16 H16C 109.5 ?
H16A C16 H16C 109.5 ?
H16B C16 H16C 109.5 ?
O1 C17 C10 110.8(4) ?
O1 C17 H17A 109.5 ?
C10 C17 H17A 109.5 ?
O1 C17 H17B 109.5 ?
C10 C17 H17B 109.5 ?
H17A C17 H17B 108.1 ?
C13 C18 H18A 109.5 ?
C13 C18 H18B 109.5 ?
H18A C18 H18B 109.5 ?
C13 C18 H18C 109.5 ?
H18A C18 H18C 109.5 ?
H18B C18 H18C 109.5 ?

loop_
_geom_bond_atom_site_label_1
_geom_bond_atom_site_label_2
_geom_bond_distance
_geom_bond_publ_flag
O1 C17 1.450(8) y
O1 C7 1.469(7) y
O2 C12 1.376(6) ?
O2 H2A 0.8200 ?
C1 C2 1.507(7) ?
C1 C10 1.534(7) ?
C1 H1A 0.9700 ?
C1 H1B 0.9700 ?
C2 C3 1.523(9) ?
C2 H2B 0.9700 ?
C2 H2C 0.9700 ?
C3 C4 1.531(9) ?
C3 H3A 0.9700 ?
C3 H3B 0.9700 ?
C4 C16 1.516(9) ?
C4 C15 1.547(8) ?
C4 C5 1.555(7) ?
C5 C10 1.552(6) ?
C5 C6 1.583(8) ?
C5 H5A 0.9800 ?
C6 C7 1.500(8) ?
C6 H6A 0.9700 ?
C6 H6B 0.9700 ?
C7 C8 1.495(7) ?
C7 H7A 0.9800 ?
C8 C14 1.390(8) y
C8 C9 1.399(8) y
C9 C11 1.398(7) y
C9 C10 1.513(7) ?
C10 C17 1.553(7) ?
C11 C12 1.413(7) y
C11 H11A 0.9300 ?
C12 C13 1.384(8) y
C13 C14 1.385(8) y
C13 C18 1.523(8) ?
C14 H14A 0.9300 ?
C15 H15A 0.9600 ?
C15 H15B 0.9600 ?
C15 H15C 0.9600 ?
C16 H16A 0.9600 ?
C16 H16B 0.9600 ?
C16 H16C 0.9600 ?
C17 H17A 0.9700 ?
C17 H17B 0.9700 ?
C18 H18A 0.9600 ?
C18 H18B 0.9600 ?
C18 H18C 0.9600 ?

loop_
_geom_hbond_atom_site_label_D
_geom_hbond_atom_site_label_H
_geom_hbond_atom_site_label_A
_geom_hbond_site_symmetry_A
_geom_hbond_distance_DH
_geom_hbond_distance_HA
_geom_hbond_distance_DA
_geom_hbond_angle_DHA
_geom_hbond_publ_flag
O2 H2A O1 2_557 0.82 1.93 2.750(6) 174.3 yes

loop_
_geom_torsion_atom_site_label_1
_geom_torsion_atom_site_label_2
_geom_torsion_atom_site_label_3
_geom_torsion_atom_site_label_4
_geom_torsion
_geom_torsion_publ_flag
C10 C1 C2 C3 -54.0(8) ?
C1 C2 C3 C4 60.0(8) ?
C2 C3 C4 C16 -172.1(5) ?
C2 C3 C4 C15 71.1(7) ?
C2 C3 C4 C5 -54.0(7) ?
C16 C4 C5 C10 165.2(5) ?
C3 C4 C5 C10 46.8(7) ?
C15 C4 C5 C10 -73.3(6) ?
C16 C4 C5 C6 -66.2(6) ?
C3 C4 C5 C6 175.4(5) ?
C15 C4 C5 C6 55.2(7) ?
C10 C5 C6 C7 -6.9(6) ?
C4 C5 C6 C7 -140.0(5) ?
C17 O1 C7 C8 54.5(6) ?
C17 O1 C7 C6 -65.6(6) ?
C5 C6 C7 O1 65.5(6) ?
C5 C6 C7 C8 -53.4(6) ?
O1 C7 C8 C14 126.4(6) ?
C6 C7 C8 C14 -115.1(6) ?
O1 C7 C8 C9 -56.7(6) ?
C6 C7 C8 C9 61.7(6) ?
C14 C8 C9 C11 -4.7(8) ?
C7 C8 C9 C11 178.1(5) y
C14 C8 C9 C10 174.6(5) y
C7 C8 C9 C10 -2.5(6) ?
C11 C9 C10 C5 121.5(6) ?
C8 C9 C10 C5 -57.8(5) ?
C11 C9 C10 C1 -2.0(8) ?
C8 C9 C10 C1 178.7(5) y
C11 C9 C10 C17 -121.8(6) ?
C8 C9 C10 C17 58.9(5) ?
C4 C5 C10 C9 -168.0(5) ?
C6 C5 C10 C9 61.1(5) ?
C4 C5 C10 C1 -43.6(6) ?
C6 C5 C10 C1 -174.5(5) ?
C4 C5 C10 C17 80.3(6) ?
C6 C5 C10 C17 -50.5(6) ?
C2 C1 C10 C9 165.8(5) ?
C2 C1 C10 C5 45.5(7) ?
C2 C1 C10 C17 -78.5(7) ?
C8 C9 C11 C12 2.9(8) ?
C10 C9 C11 C12 -176.3(5) ?
C9 C11 C12 C13 2.8(8) ?
C9 C11 C12 O2 -179.0(5) ?
O2 C12 C13 C14 175.2(5) ?
C11 C12 C13 C14 -6.4(8) ?
O2 C12 C13 C18 -4.7(8) ?
C11 C12 C13 C18 173.6(6) ?
C9 C8 C14 C13 0.9(8) ?
C7 C8 C14 C13 177.5(6) ?
C12 C13 C14 C8 4.6(8) ?
C18 C13 C14 C8 -175.5(5) ?
C7 O1 C17 C10 4.3(7) ?
C9 C10 C17 O1 -59.6(6) ?
C5 C10 C17 O1 53.9(6) ?
C1 C10 C17 O1 178.6(4) ?

loop_
_cod_related_entry_id
_cod_related_entry_database
_cod_related_entry_code
1 ChemSpider 21179044
